data_2020562
loop_
_publ_author_name
'H\"utzler, Wilhelm Maximilian'
'Egert, Ernst'
'Bolte, Michael'

_publ_section_title
;
 6-Propyl-2-thiouracil <i>versus</i> 6-methoxymethyl-2-thiouracil:
 enhancing the hydrogen-bonded synthon motif by replacement of a methylene
 group with an O atom
;
_journal_issue 8
_journal_name_full 'Acta Crystallographica Section C'
_journal_page_first
;
;
_journal_paper_doi 10.1107/S2053229616011281
_journal_volume 72
_journal_year 2016
_chemical_formula_iupac 'C4 H8 N5 +, C6 H7 N2 O2 S -, C6 H8 N2 O2 S'
_chemical_formula_moiety 'C4 H8 N5 +, C6 H7 N2 O2 S -, C6 H8 N2 O2 S'
_chemical_formula_sum 'C16 H23 N9 O4 S2'
_chemical_formula_weight 469.55
_chemical_name_systematic
;
2,4,6-Triaminopyrimidinium
6-methoxymethyl-2-thiouracilate--6-methoxymethyl-2-thiouracil (1/1)
;
_space_group_crystal_system orthorhombic
_space_group_IT_number 17
_space_group_name_Hall 'P 2c 2'
_space_group_name_H-M_alt 'P 2 2 21'
_symmetry_space_group_name_Hall 'P 2c 2'
_symmetry_space_group_name_H-M 'P 2 2 21'
_atom_sites_solution_hydrogens mixed
_audit_creation_method SHELXL-2014/7
_cell_angle_alpha 90
_cell_angle_beta 90
_cell_angle_gamma 90
_cell_formula_units_Z 2
_cell_length_a 6.8086(4)
_cell_length_b 8.1414(5)
_cell_length_c 18.6651(14)
_cell_measurement_reflns_used 41700
_cell_measurement_temperature 173(2)
_cell_measurement_theta_max 26.27
_cell_measurement_theta_min 3.32
_cell_volume 1034.64(12)
_computing_cell_refinement
;
X-AREA (Stoe & Cie, 2001)
;
_computing_data_collection
;
X-AREA (Stoe & Cie, 2001)
;
_computing_data_reduction
;
X-AREA (Stoe & Cie, 2001)
;
_computing_molecular_graphics
;
Mercury (Macrae <i>et al.</i>,  2008) and XP in SHELXTL-Plus (Sheldrick,
2008)
;
_computing_publication_material
;
publCIF (Westrip, 2010)
;
_computing_structure_refinement
;
SHELXL2014 (Sheldrick, 2015)
;
_computing_structure_solution
;
SHELXS97 (Sheldrick, 2008)
;
_diffrn_ambient_temperature 173(2)
_diffrn_measured_fraction_theta_full 0.995
_diffrn_measured_fraction_theta_max 0.990
_diffrn_measurement_device_type 'Stoe IPDS II two-circle'
_diffrn_measurement_method \w
_diffrn_radiation_type MoK\a
_diffrn_radiation_wavelength 0.71073
_diffrn_reflns_av_R_equivalents 0.0246
_diffrn_reflns_limit_h_max 8
_diffrn_reflns_limit_h_min -8
_diffrn_reflns_limit_k_max 9
_diffrn_reflns_limit_k_min -9
_diffrn_reflns_limit_l_max 22
_diffrn_reflns_limit_l_min -22
_diffrn_reflns_number 17255
_diffrn_reflns_theta_full 25.000
_diffrn_reflns_theta_max 25.902
_diffrn_reflns_theta_min 3.321
_exptl_absorpt_coefficient_mu 0.303
_exptl_absorpt_correction_T_max 1.000
_exptl_absorpt_correction_T_min 0.566
_exptl_absorpt_correction_type multi-scan
_exptl_absorpt_process_details
;
(X-AREA; Stoe & Cie, 2001)
;
_exptl_crystal_colour colourless
_exptl_crystal_density_diffrn 1.507
_exptl_crystal_description block
_exptl_crystal_F_000 492
_exptl_crystal_size_max 0.150
_exptl_crystal_size_mid 0.130
_exptl_crystal_size_min 0.110
_refine_diff_density_max 0.177
_refine_diff_density_min -0.180
_refine_ls_abs_structure_details
;
 Refined as an inversion twin.
;
_refine_ls_abs_structure_Flack 0.66(9)
_refine_ls_extinction_method none
_refine_ls_goodness_of_fit_ref 1.128
_refine_ls_hydrogen_treatment mixed
_refine_ls_matrix_type full
_refine_ls_number_parameters 162
_refine_ls_number_reflns 1999
_refine_ls_number_restraints 6
_refine_ls_restrained_S_all 1.128
_refine_ls_R_factor_all 0.0244
_refine_ls_R_factor_gt 0.0239
_refine_ls_shift/su_max 0.000
_refine_ls_shift/su_mean 0.000
_refine_ls_structure_factor_coef Fsqd
_refine_ls_weighting_details 'w=1/[\s^2^(Fo^2^)+(0.0300P)^2^+0.3621P] where P=(Fo^2^+2Fc^2^)/3'
_refine_ls_weighting_scheme calc
_refine_ls_wR_factor_gt 0.0620
_refine_ls_wR_factor_ref 0.0623
_reflns_number_gt 1975
_reflns_number_total 1999
_reflns_threshold_expression 'I > 2\s(I)'
_cod_data_source_file sk3632sup1.cif
_cod_data_source_block VII
_cod_database_code 2020562
_shelx_space_group_comment
;
The symmetry employed for this shelxl refinement is uniquely defined
by the following loop, which should always be used as a source of
symmetry information in preference to the above space-group names.
They are only intended as comments.
;
_shelx_estimated_absorpt_t_min 0.956
_shelx_estimated_absorpt_t_max 0.967

loop_
_space_group_symop_operation_xyz
'x, y, z'
'-x, -y, z+1/2'
'-x, y, -z+1/2'
'x, -y, -z'

loop_
_atom_site_type_symbol
_atom_site_label
_atom_site_fract_x
_atom_site_fract_y
_atom_site_fract_z
_atom_site_U_iso_or_equiv
_atom_site_adp_type
_atom_site_calc_flag
_atom_site_occupancy
_atom_site_disorder_assembly
_atom_site_disorder_group
N N1A 0.2088(3) 0.5028(2) 0.08899(10) 0.0194(4) Uani d 1 . .
H H1A 0.115(3) 0.548(3) 0.0638(13) 0.023 Uiso d 1 . .
C C2A 0.3466(3) 0.6089(3) 0.11521(11) 0.0186(4) Uani d 1 . .
S S21A 0.31890(9) 0.81098(7) 0.10002(3) 0.02424(15) Uani d 1 . .
N N3A 0.5000(3) 0.5441(2) 0.15099(10) 0.0224(4) Uani d 1 . .
H H3A 0.590(7) 0.602(6) 0.171(3) 0.027 Uiso d 0.5 A 1
C C4A 0.5234(3) 0.3777(3) 0.16050(11) 0.0224(5) Uani d 1 . .
O O41A 0.6737(2) 0.32473(19) 0.19069(9) 0.0275(4) Uani d 1 . .
C C5A 0.3714(3) 0.2718(3) 0.13413(13) 0.0246(5) Uani d 1 . .
H H5A 0.3788 0.1565 0.1417 0.029 Uiso calc 1 . .
C C6A 0.2178(3) 0.3373(3) 0.09853(11) 0.0192(4) Uani d 1 . .
C C7A 0.0527(3) 0.2359(3) 0.06922(12) 0.0220(5) Uani d 1 . .
H H7A1 0.1056 0.1376 0.0446 0.026 Uiso calc 1 . .
H H7A2 -0.0338 0.1988 0.1087 0.026 Uiso calc 1 . .
O O8A -0.0544(2) 0.3329(2) 0.02058(9) 0.0281(4) Uani d 1 . .
C C9A -0.2150(4) 0.2467(4) -0.01019(15) 0.0360(6) Uani d 1 . .
H H9A1 -0.1654 0.1566 -0.0400 0.054 Uiso calc 1 . .
H H9A2 -0.2925 0.3220 -0.0398 0.054 Uiso calc 1 . .
H H9A3 -0.2980 0.2019 0.0280 0.054 Uiso calc 1 . .
C C2B 1.0000 0.6519(4) 0.2500 0.0181(6) Uani d 1 . .
N N21B 1.0000 0.4893(3) 0.2500 0.0209(5) Uani d 1 . .
H H22B 0.901(3) 0.436(3) 0.2300(13) 0.025 Uiso d 1 . .
N N3B 0.8501(3) 0.7307(2) 0.21802(10) 0.0189(4) Uani d 1 . .
H H3B 0.749(6) 0.677(6) 0.204(3) 0.023 Uiso d 0.5 B 2
C C4B 0.8477(3) 0.8980(3) 0.21894(11) 0.0198(5) Uani d 1 . .
N N41B 0.6963(3) 0.9717(2) 0.18818(12) 0.0303(5) Uani d 1 . .
H H41B 0.600(4) 0.918(4) 0.1688(15) 0.036 Uiso d 1 . .
H H42B 0.682(5) 1.074(3) 0.1932(15) 0.036 Uiso d 1 . .
C C5B 1.0000 0.9848(4) 0.2500 0.0204(6) Uani d 1 . .
H H5B 1.0000 1.1015 0.2500 0.024 Uiso calc 1 . .

loop_
_atom_site_aniso_label
_atom_site_aniso_U_11
_atom_site_aniso_U_22
_atom_site_aniso_U_33
_atom_site_aniso_U_12
_atom_site_aniso_U_13
_atom_site_aniso_U_23
N1A 0.0169(9) 0.0207(9) 0.0206(9) 0.0016(7) -0.0026(7) 0.0027(7)
C2A 0.0189(11) 0.0186(10) 0.0182(10) 0.0015(9) 0.0039(8) 0.0002(7)
S21A 0.0249(3) 0.0155(2) 0.0323(3) 0.0005(3) -0.0089(2) 0.0006(2)
N3A 0.0228(9) 0.0221(10) 0.0223(9) 0.0038(9) -0.0028(7) -0.0001(7)
C4A 0.0218(12) 0.0234(11) 0.0219(10) 0.0047(9) -0.0038(9) -0.0006(8)
O41A 0.0238(8) 0.0218(7) 0.0369(8) 0.0037(8) -0.0123(7) -0.0010(7)
C5A 0.0266(12) 0.0181(11) 0.0289(11) 0.0027(9) -0.0067(9) 0.0011(9)
C6A 0.0197(10) 0.0198(10) 0.0179(9) 0.0004(8) 0.0017(8) 0.0000(8)
C7A 0.0207(10) 0.0219(11) 0.0234(10) -0.0018(9) -0.0036(9) 0.0041(9)
O8A 0.0286(8) 0.0230(8) 0.0328(8) -0.0046(8) -0.0133(7) 0.0044(7)
C9A 0.0280(13) 0.0383(14) 0.0415(15) -0.0089(11) -0.0154(12) 0.0056(11)
C2B 0.0175(15) 0.0197(16) 0.0173(13) 0.000 0.0050(12) 0.000
N21B 0.0204(13) 0.0143(13) 0.0280(14) 0.000 -0.0069(11) 0.000
N3B 0.0161(9) 0.0159(9) 0.0248(9) -0.0006(7) -0.0028(8) -0.0001(7)
C4B 0.0210(12) 0.0182(10) 0.0203(10) 0.0011(9) -0.0015(9) 0.0007(8)
N41B 0.0286(11) 0.0172(9) 0.0451(12) 0.0044(9) -0.0164(10) -0.0020(8)
C5B 0.0237(16) 0.0126(14) 0.0247(15) 0.000 -0.0035(13) 0.000

loop_
_atom_type_symbol
_atom_type_description
_atom_type_scat_dispersion_real
_atom_type_scat_dispersion_imag
_atom_type_scat_source
C C 0.0033 0.0016 'International Tables Vol C Tables 4.2.6.8 and 6.1.1.4'
H H 0.0000 0.0000 'International Tables Vol C Tables 4.2.6.8 and 6.1.1.4'
N N 0.0061 0.0033 'International Tables Vol C Tables 4.2.6.8 and 6.1.1.4'
O O 0.0106 0.0060 'International Tables Vol C Tables 4.2.6.8 and 6.1.1.4'
S S 0.1246 0.1234 'International Tables Vol C Tables 4.2.6.8 and 6.1.1.4'

loop_
_geom_angle_atom_site_label_1
_geom_angle_atom_site_label_2
_geom_angle_atom_site_label_3
_geom_angle_site_symmetry_1
_geom_angle_site_symmetry_3
_geom_angle
C6A N1A C2A . . 123.27(18)
C6A N1A H1A . . 121.3(18)
C2A N1A H1A . . 115.4(18)
N3A C2A N1A . . 117.53(19)
N3A C2A S21A . . 123.65(17)
N1A C2A S21A . . 118.81(16)
C2A N3A C4A . . 122.7(2)
C2A N3A H3A . . 123(4)
C4A N3A H3A . . 114(4)
O41A C4A N3A . . 119.7(2)
O41A C4A C5A . . 122.7(2)
N3A C4A C5A . . 117.7(2)
C6A C5A C4A . . 119.4(2)
C6A C5A H5A . . 120.3
C4A C5A H5A . . 120.3
C5A C6A N1A . . 119.4(2)
C5A C6A C7A . . 122.9(2)
N1A C6A C7A . . 117.66(18)
O8A C7A C6A . . 108.38(18)
O8A C7A H7A1 . . 110.0
C6A C7A H7A1 . . 110.0
O8A C7A H7A2 . . 110.0
C6A C7A H7A2 . . 110.0
H7A1 C7A H7A2 . . 108.4
C7A O8A C9A . . 112.49(18)
O8A C9A H9A1 . . 109.5
O8A C9A H9A2 . . 109.5
H9A1 C9A H9A2 . . 109.5
O8A C9A H9A3 . . 109.5
H9A1 C9A H9A3 . . 109.5
H9A2 C9A H9A3 . . 109.5
N21B C2B N3B . 3_755 118.50(14)
N21B C2B N3B . . 118.50(14)
N3B C2B N3B 3_755 . 123.0(3)
C2B N21B H22B . . 119.3(18)
C2B N3B C4B . . 118.7(2)
C2B N3B H3B . . 120(4)
C4B N3B H3B . . 120(4)
N41B C4B N3B . . 117.2(2)
N41B C4B C5B . . 122.3(2)
N3B C4B C5B . . 120.5(2)
C4B N41B H41B . . 123(2)
C4B N41B H42B . . 119(2)
H41B N41B H42B . . 117(3)
C4B C5B C4B . 3_755 118.5(3)
C4B C5B H5B . . 120.8
C4B C5B H5B 3_755 . 120.8

loop_
_geom_bond_atom_site_label_1
_geom_bond_atom_site_label_2
_geom_bond_site_symmetry_2
_geom_bond_distance
N1A C6A . 1.361(3)
N1A C2A . 1.366(3)
N1A H1A . 0.88(2)
C2A N3A . 1.347(3)
C2A S21A . 1.680(2)
N3A C4A . 1.375(3)
N3A H3A . 0.86(3)
C4A O41A . 1.245(3)
C4A C5A . 1.435(3)
C5A C6A . 1.349(3)
C5A H5A . 0.9500
C6A C7A . 1.498(3)
C7A O8A . 1.407(3)
C7A H7A1 . 0.9900
C7A H7A2 . 0.9900
O8A C9A . 1.421(3)
C9A H9A1 . 0.9800
C9A H9A2 . 0.9800
C9A H9A3 . 0.9800
C2B N21B . 1.323(4)
C2B N3B 3_755 1.345(2)
C2B N3B . 1.345(2)
N21B H22B . 0.88(2)
N3B C4B . 1.362(3)
N3B H3B . 0.86(3)
C4B N41B . 1.324(3)
C4B C5B . 1.382(3)
N41B H41B . 0.87(2)
N41B H42B . 0.84(2)
C5B C4B 3_755 1.382(3)
C5B H5B . 0.9500

loop_
_geom_hbond_atom_site_label_D
_geom_hbond_atom_site_label_H
_geom_hbond_atom_site_label_A
_geom_hbond_site_symmetry_A
_geom_hbond_distance_DH
_geom_hbond_distance_HA
_geom_hbond_distance_DA
_geom_hbond_angle_DHA
N1A H1A O8A 4_565 0.88(2) 2.18(2) 3.031(2) 164(2)
N21B H22B O41A . 0.88(2) 1.94(2) 2.821(2) 176(3)
N3A H3A N3B . 0.86(3) 2.24(3) 3.091(3) 173(5)
N3B H3B N3A . 0.86(3) 2.24(3) 3.091(3) 172(5)
N41B H41B S21A . 0.87(2) 2.46(2) 3.320(2) 169(3)
N41B H42B O41A 1_565 0.84(2) 2.04(2) 2.879(3) 171(3)

loop_
_geom_torsion_atom_site_label_1
_geom_torsion_atom_site_label_2
_geom_torsion_atom_site_label_3
_geom_torsion_atom_site_label_4
_geom_torsion_site_symmetry_1
_geom_torsion_site_symmetry_4
_geom_torsion
C6A N1A C2A N3A . . 1.3(3)
C6A N1A C2A S21A . . -179.87(17)
N1A C2A N3A C4A . . 1.2(3)
S21A C2A N3A C4A . . -177.52(17)
C2A N3A C4A O41A . . 176.1(2)
C2A N3A C4A C5A . . -3.3(3)
O41A C4A C5A C6A . . -176.4(2)
N3A C4A C5A C6A . . 3.1(3)
C4A C5A C6A N1A . . -0.7(3)
C4A C5A C6A C7A . . -180.0(2)
C2A N1A C6A C5A . . -1.5(3)
C2A N1A C6A C7A . . 177.77(19)
C5A C6A C7A O8A . . -165.2(2)
N1A C6A C7A O8A . . 15.5(3)
C6A C7A O8A C9A . . -180.0(2)
N21B C2B N3B C4B . . 178.90(15)
N3B C2B N3B C4B 3_755 . -1.10(15)
C2B N3B C4B N41B . . -178.75(18)
C2B N3B C4B C5B . . 2.2(3)
N41B C4B C5B C4B . 3_755 179.9(3)
N3B C4B C5B C4B . 3_755 -1.12(15)

_cod_database_fobs_code 2020562
